data_7000203
loop_
_publ_author_name
'Schofield, A. Daniel'
'Barros, Mariana Luna'
'Cushion, Michael G.'
'Schwarz, Andrew D.'
'Mountford, Philip'

_publ_section_title
;
 Sodium, magnesium and zinc complexes of mono(phenolate)
 heteroscorpionate ligands
;
_journal_issue 1
_journal_name_full 'Dalton Transactions'
_journal_page_first 85
_journal_page_last 96
_journal_paper_doi 10.1039/b813116c
_journal_year 2009
_chemical_formula_moiety 'C58 H86 N8 Na2 O4'
_chemical_formula_sum 'C58 H86 N8 Na2 O4'
_chemical_formula_weight 1005.36
_chemical_name_common Na2((Me2pz)2C(C6H2(tBu)2O)2(THF)2
_chemical_name_systematic
;
Na2{(Me2pz)2C(C6H2(tBu)2O}2(THF)2
;
_space_group_IT_number 2
_symmetry_cell_setting triclinic
_symmetry_space_group_name_Hall '-P 1'
_symmetry_space_group_name_H-M 'P -1'
_atom_sites_solution_hydrogens geom
_atom_sites_solution_primary direct
_atom_sites_solution_secondary difmap
_cell_angle_alpha 77.4985(11)
_cell_angle_beta 79.4223(11)
_cell_angle_gamma 88.4467(12)
_cell_formula_units_Z 1
_cell_length_a 10.9739(2)
_cell_length_b 11.2192(3)
_cell_length_c 11.9206(3)
_cell_measurement_reflns_used 5651
_cell_measurement_temperature 150
_cell_measurement_theta_max 27
_cell_measurement_theta_min 5
_cell_volume 1408.38(6)
_computing_cell_refinement 'DENZO/SCALEPACK (Otwinowski & Minor, 1997)'
_computing_data_collection 'COLLECT (Nonius, 1997-2001).'
_computing_data_reduction 'DENZO/SCALEPACK (Otwinowski & Minor, 1997)'
_computing_molecular_graphics 'CAMERON (Watkin et al., 1996)'
_computing_publication_material 'CRYSTALS (Betteridge et al., 2003)'
_computing_structure_refinement 'CRYSTALS (Betteridge et al., 2003)'
_computing_structure_solution 'SIR92 (Altomare et al., 1994)'
_diffrn_ambient_temperature 150
_diffrn_measured_fraction_theta_full 0.988
_diffrn_measured_fraction_theta_max 0.981
_diffrn_measurement_device_type 'Nonius KappaCCD'
_diffrn_measurement_method \w
_diffrn_radiation_monochromator graphite
_diffrn_radiation_type 'Mo K\a'
_diffrn_radiation_wavelength 0.71073
_diffrn_reflns_av_R_equivalents 0.026
_diffrn_reflns_limit_h_max 14
_diffrn_reflns_limit_h_min -14
_diffrn_reflns_limit_k_max 14
_diffrn_reflns_limit_k_min -14
_diffrn_reflns_limit_l_max 15
_diffrn_reflns_limit_l_min -13
_diffrn_reflns_number 10896
_diffrn_reflns_theta_full 25.256
_diffrn_reflns_theta_max 27.452
_diffrn_reflns_theta_min 5.137
_diffrn_standards_number 0
_exptl_absorpt_coefficient_mu 0.088
_exptl_absorpt_correction_T_max 1.00
_exptl_absorpt_correction_T_min 0.95
_exptl_absorpt_correction_type multi-scan
_exptl_absorpt_process_details 'DENZO/SCALEPACK (Otwinowski & Minor, 1997)'
_exptl_crystal_colour colorless
_exptl_crystal_density_diffrn 1.185
_exptl_crystal_description plate
_exptl_crystal_F_000 544
_exptl_crystal_size_max 0.10
_exptl_crystal_size_mid 0.05
_exptl_crystal_size_min 0.05
_refine_diff_density_max 0.33
_refine_diff_density_min -0.22
_refine_ls_extinction_method None
_refine_ls_goodness_of_fit_ref 1.1255
_refine_ls_hydrogen_treatment constr
_refine_ls_matrix_type full
_refine_ls_number_parameters 325
_refine_ls_number_reflns 4150
_refine_ls_number_restraints 0
_refine_ls_R_factor_all 0.0731
_refine_ls_R_factor_gt 0.0417
_refine_ls_shift/su_max 0.000208
_refine_ls_structure_factor_coef F
_refine_ls_weighting_details
;
Method, part 1, Chebychev polynomial, (Watkin, 1994, Prince, 1982)
[weight] = 1.0/[A~0~*T~0~(x)+A~1~*T~1~(x) ... +A~n-1~]*T~n-1~(x)]
where A~i~ are the Chebychev coefficients listed below and x= Fcalc/Fmax
Method = Robust Weighting (Prince, 1982)
W = [weight] * [1-(deltaF/6*sigmaF)^2^]^2^
A~i~ are:
0.900 0.210 0.753 0.673E-01 0.217
;
_refine_ls_weighting_scheme calc
_refine_ls_wR_factor_all 0.0581
_refine_ls_wR_factor_gt 0.0430
_refine_ls_wR_factor_ref 0.0430
_reflns_limit_h_max 14
_reflns_limit_h_min -13
_reflns_limit_k_max 14
_reflns_limit_k_min -13
_reflns_limit_l_max 15
_reflns_limit_l_min 0
_reflns_number_gt 4150
_reflns_number_total 6314
_reflns_threshold_expression I>3.0\s(I)
_oxford_diffrn_Wilson_B_factor 2.35
_oxford_diffrn_Wilson_scale 1.65
_oxford_refine_ls_scale 0.7480(11)
_cod_data_source_file b813116c.txt
_cod_data_source_block compound_2
_cod_depositor_comments
;
The following automatic conversions were performed:
'_symmetry_cell_setting' value 'Triclinic' changed to 'triclinic'
according to '/home/saulius/struct/CIF-dictionaries/cif_core.dic'
dictionary named 'cif_core.dic' version 2.4.1 from 2010-06-29.

Automatic conversion script
Id: cif_fix_enum 1527 2010-12-29 10:47:43Z saulius 
;
_cod_original_sg_symbol_H-M 'P -1 '
_cod_database_code 7000203

loop_
_symmetry_equiv_pos_as_xyz
x,y,z
-x,-y,-z

loop_
_atom_site_label
_atom_site_type_symbol
_atom_site_fract_x
_atom_site_fract_y
_atom_site_fract_z
_atom_site_U_iso_or_equiv
_atom_site_occupancy
_atom_site_adp_type
_atom_site_refinement_flags_posn
_atom_site_refinement_flags_adp
_atom_site_refinement_flags_occupancy
_atom_site_disorder_assembly
_atom_site_disorder_group
_atom_site_attached_hydrogens
Na1 Na 0.04873(6) 0.36603(6) 0.54225(6) 0.0260 1.0000 Uani . . . . . .
O1 O 0.06888(11) 0.51123(11) 0.36782(10) 0.0245 1.0000 Uani . . . . . .
O2 O 0.20467(13) 0.24935(12) 0.61268(11) 0.0351 1.0000 Uani . . . . . .
N1 N -0.03028(13) 0.20563(13) 0.46082(11) 0.0229 1.0000 Uani . . . . . .
N2 N -0.09776(12) 0.25051(12) 0.37506(11) 0.0211 1.0000 Uani . . . . . .
N3 N -0.07527(13) 0.21565(13) 0.14025(12) 0.0261 1.0000 Uani . . . . . .
N4 N -0.08513(12) 0.32686(12) 0.17075(11) 0.0217 1.0000 Uani . . . . . .
C1 C -0.10667(16) 0.12736(15) 0.54147(14) 0.0243 1.0000 Uani . . . . . .
C2 C -0.22296(17) 0.12394(16) 0.50931(15) 0.0268 1.0000 Uani . . . . . .
C3 C -0.21538(15) 0.20456(15) 0.40374(14) 0.0235 1.0000 Uani . . . . . .
C4 C -0.06368(18) 0.05796(17) 0.64908(16) 0.0325 1.0000 Uani . . . . . .
C5 C -0.31381(16) 0.24151(18) 0.33226(16) 0.0302 1.0000 Uani . . . . . .
C6 C -0.12187(16) 0.23309(17) 0.04220(15) 0.0276 1.0000 Uani . . . . . .
C7 C -0.16006(16) 0.35395(18) 0.00990(15) 0.0307 1.0000 Uani . . . . . .
C8 C -0.13603(15) 0.41226(16) 0.09395(14) 0.0252 1.0000 Uani . . . . . .
C9 C -0.12846(19) 0.1289(2) -0.01673(18) 0.0403 1.0000 Uani . . . . . .
C10 C -0.15940(19) 0.54012(17) 0.10753(18) 0.0352 1.0000 Uani . . . . . .
C11 C -0.04231(15) 0.34640(15) 0.27410(13) 0.0204 1.0000 Uani . . . . . .
C12 C 0.09717(14) 0.35610(14) 0.25870(13) 0.0200 1.0000 Uani . . . . . .
C13 C 0.14485(15) 0.44813(14) 0.30465(13) 0.0203 1.0000 Uani . . . . . .
C14 C 0.27685(15) 0.46460(15) 0.28145(13) 0.0221 1.0000 Uani . . . . . .
C15 C 0.34963(15) 0.38721(15) 0.22008(13) 0.0225 1.0000 Uani . . . . . .
C16 C 0.30216(15) 0.29400(15) 0.17840(13) 0.0215 1.0000 Uani . . . . . .
C17 C 0.17366(15) 0.28067(15) 0.19898(13) 0.0212 1.0000 Uani . . . . . .
C18 C 0.33658(16) 0.56611(16) 0.32326(15) 0.0261 1.0000 Uani . . . . . .
C19 C 0.30219(19) 0.54999(18) 0.45694(16) 0.0330 1.0000 Uani . . . . . .
C20 C 0.29239(18) 0.69044(16) 0.26427(16) 0.0310 1.0000 Uani . . . . . .
C21 C 0.47835(17) 0.56630(19) 0.29256(19) 0.0373 1.0000 Uani . . . . . .
C22 C 0.38674(15) 0.20523(16) 0.11961(14) 0.0249 1.0000 Uani . . . . . .
C23 C 0.4019(2) 0.0910(2) 0.21199(19) 0.0456 1.0000 Uani . . . . . .
C24 C 0.3324(2) 0.1675(2) 0.0232(2) 0.0470 1.0000 Uani . . . . . .
C25 C 0.51572(19) 0.2604(2) 0.06550(19) 0.0431 1.0000 Uani . . . . . .
C26 C 0.2839(2) 0.18900(19) 0.53177(17) 0.0417 1.0000 Uani . . . . . .
C27 C 0.37295(19) 0.1157(2) 0.6003(2) 0.0439 1.0000 Uani . . . . . .
C28 C 0.2942(2) 0.0821(2) 0.72191(19) 0.0513 1.0000 Uani . . . . . .
C29 C 0.2236(2) 0.1977(2) 0.72908(17) 0.0388 1.0000 Uani . . . . . .
H21 H -0.2967 0.0732 0.5545 0.0330 1.0000 Uiso R . . . . .
H51 H -0.3921 0.1950 0.3714 0.0383 1.0000 Uiso R . . . . .
H52 H -0.3290 0.3310 0.3245 0.0383 1.0000 Uiso R . . . . .
H53 H -0.2863 0.2236 0.2529 0.0383 1.0000 Uiso R . . . . .
H71 H -0.1975 0.3903 -0.0601 0.0383 1.0000 Uiso R . . . . .
H101 H -0.1971 0.5867 0.0412 0.0440 1.0000 Uiso R . . . . .
H102 H -0.2173 0.5395 0.1829 0.0440 1.0000 Uiso R . . . . .
H103 H -0.0791 0.5799 0.1081 0.0440 1.0000 Uiso R . . . . .
H111 H -0.0764 0.4262 0.2892 0.0262 1.0000 Uiso R . . . . .
H151 H 0.4417 0.3991 0.2048 0.0288 1.0000 Uiso R . . . . .
H171 H 0.1359 0.2155 0.1703 0.0268 1.0000 Uiso R . . . . .
H191 H 0.3419 0.6168 0.4818 0.0453 1.0000 Uiso R . . . . .
H192 H 0.3322 0.4692 0.4954 0.0453 1.0000 Uiso R . . . . .
H193 H 0.2101 0.5534 0.4804 0.0453 1.0000 Uiso R . . . . .
H201 H 0.3309 0.7567 0.2909 0.0396 1.0000 Uiso R . . . . .
H202 H 0.2001 0.6940 0.2856 0.0396 1.0000 Uiso R . . . . .
H203 H 0.3172 0.7018 0.1776 0.0396 1.0000 Uiso R . . . . .
H211 H 0.5130 0.6334 0.3210 0.0500 1.0000 Uiso R . . . . .
H212 H 0.5098 0.4860 0.3306 0.0500 1.0000 Uiso R . . . . .
H213 H 0.5048 0.5795 0.2059 0.0500 1.0000 Uiso R . . . . .
H231 H 0.4568 0.0323 0.1748 0.0538 1.0000 Uiso R . . . . .
H232 H 0.4397 0.1136 0.2748 0.0538 1.0000 Uiso R . . . . .
H233 H 0.3187 0.0520 0.2467 0.0538 1.0000 Uiso R . . . . .
H241 H 0.3897 0.1098 -0.0132 0.0683 1.0000 Uiso R . . . . .
H242 H 0.3214 0.2416 -0.0378 0.0683 1.0000 Uiso R . . . . .
H243 H 0.2502 0.1263 0.0575 0.0683 1.0000 Uiso R . . . . .
H251 H 0.5679 0.2000 0.0282 0.0531 1.0000 Uiso R . . . . .
H252 H 0.5557 0.2817 0.1276 0.0531 1.0000 Uiso R . . . . .
H253 H 0.5076 0.3359 0.0050 0.0531 1.0000 Uiso R . . . . .
H261 H 0.3290 0.2505 0.4643 0.0532 1.0000 Uiso R . . . . .
H262 H 0.2335 0.1336 0.5023 0.0532 1.0000 Uiso R . . . . .
H271 H 0.4464 0.1666 0.6001 0.0576 1.0000 Uiso R . . . . .
H272 H 0.4016 0.0418 0.5692 0.0576 1.0000 Uiso R . . . . .
H281 H 0.3464 0.0608 0.7837 0.0660 1.0000 Uiso R . . . . .
H282 H 0.2367 0.0123 0.7283 0.0660 1.0000 Uiso R . . . . .
H291 H 0.2732 0.2553 0.7568 0.0509 1.0000 Uiso R . . . . .
H292 H 0.1422 0.1799 0.7834 0.0509 1.0000 Uiso R . . . . .
H91 H -0.0794 0.1484 -0.0980 0.0532 1.0000 Uiso R . . . . .
H92 H -0.0961 0.0528 0.0285 0.0532 1.0000 Uiso R . . . . .
H93 H -0.2171 0.1148 -0.0204 0.0532 1.0000 Uiso R . . . . .
H41 H -0.1163 0.0797 0.7194 0.0406 1.0000 Uiso R . . . . .
H42 H 0.0247 0.0804 0.6457 0.0406 1.0000 Uiso R . . . . .
H43 H -0.0709 -0.0317 0.6536 0.0406 1.0000 Uiso R . . . . .

loop_
_atom_site_aniso_label
_atom_site_aniso_U_11
_atom_site_aniso_U_22
_atom_site_aniso_U_33
_atom_site_aniso_U_23
_atom_site_aniso_U_13
_atom_site_aniso_U_12
Na1 0.0313(4) 0.0246(3) 0.0243(3) -0.0079(3) -0.0084(3) 0.0065(3)
O1 0.0254(6) 0.0266(6) 0.0230(6) -0.0098(5) -0.0037(5) 0.0039(5)
O2 0.0420(8) 0.0342(7) 0.0306(7) -0.0088(6) -0.0107(6) 0.0150(6)
N1 0.0261(7) 0.0246(7) 0.0188(6) -0.0040(6) -0.0073(5) 0.0021(6)
N2 0.0222(7) 0.0238(7) 0.0178(6) -0.0034(5) -0.0058(5) 0.0009(5)
N3 0.0261(7) 0.0293(8) 0.0262(7) -0.0110(6) -0.0080(6) 0.0036(6)
N4 0.0224(7) 0.0238(7) 0.0200(6) -0.0049(5) -0.0072(5) 0.0026(5)
C1 0.0296(9) 0.0220(8) 0.0211(8) -0.0050(6) -0.0040(7) 0.0006(7)
C2 0.0297(9) 0.0248(8) 0.0255(8) -0.0059(7) -0.0031(7) -0.0031(7)
C3 0.0225(8) 0.0253(8) 0.0240(8) -0.0085(7) -0.0038(6) -0.0015(6)
C4 0.0379(10) 0.0315(10) 0.0269(9) -0.0010(8) -0.0087(8) -0.0001(8)
C5 0.0231(9) 0.0383(10) 0.0298(9) -0.0063(8) -0.0074(7) -0.0023(7)
C6 0.0220(8) 0.0397(10) 0.0237(8) -0.0120(7) -0.0048(7) 0.0005(7)
C7 0.0269(9) 0.0425(11) 0.0230(8) -0.0031(8) -0.0102(7) 0.0000(8)
C8 0.0205(8) 0.0305(9) 0.0220(8) 0.0012(7) -0.0057(6) 0.0013(7)
C9 0.0394(11) 0.0534(13) 0.0380(11) -0.0254(10) -0.0144(9) 0.0061(9)
C10 0.0373(10) 0.0282(9) 0.0385(10) 0.0009(8) -0.0129(8) 0.0064(8)
C11 0.0215(8) 0.0211(8) 0.0192(7) -0.0042(6) -0.0049(6) 0.0012(6)
C12 0.0206(8) 0.0219(8) 0.0171(7) -0.0028(6) -0.0042(6) 0.0018(6)
C13 0.0228(8) 0.0216(8) 0.0159(7) -0.0022(6) -0.0044(6) 0.0017(6)
C14 0.0250(8) 0.0236(8) 0.0189(7) -0.0046(6) -0.0068(6) -0.0002(6)
C15 0.0202(8) 0.0278(8) 0.0197(7) -0.0045(7) -0.0047(6) 0.0002(6)
C16 0.0227(8) 0.0254(8) 0.0169(7) -0.0050(6) -0.0052(6) 0.0041(6)
C17 0.0232(8) 0.0227(8) 0.0184(7) -0.0044(6) -0.0057(6) 0.0013(6)
C18 0.0263(9) 0.0265(9) 0.0284(9) -0.0086(7) -0.0087(7) -0.0004(7)
C19 0.0421(11) 0.0327(10) 0.0301(9) -0.0113(8) -0.0159(8) -0.0011(8)
C20 0.0377(10) 0.0253(9) 0.0310(9) -0.0072(7) -0.0075(8) -0.0020(8)
C21 0.0285(10) 0.0402(11) 0.0494(12) -0.0189(9) -0.0117(9) -0.0046(8)
C22 0.0214(8) 0.0306(9) 0.0239(8) -0.0082(7) -0.0047(6) 0.0047(7)
C23 0.0492(13) 0.0389(11) 0.0414(11) -0.0021(9) -0.0006(10) 0.0204(10)
C24 0.0436(12) 0.0631(14) 0.0521(13) -0.0424(12) -0.0220(10) 0.0236(11)
C25 0.0331(11) 0.0512(13) 0.0431(11) -0.0197(10) 0.0092(9) 0.0005(9)
C26 0.0538(13) 0.0378(11) 0.0314(10) -0.0090(9) -0.0025(9) 0.0151(10)
C27 0.0329(11) 0.0473(12) 0.0571(13) -0.0222(11) -0.0109(10) 0.0095(9)
C28 0.0635(15) 0.0522(14) 0.0423(12) -0.0099(10) -0.0237(11) 0.0245(12)
C29 0.0421(11) 0.0462(12) 0.0308(10) -0.0104(9) -0.0129(8) 0.0103(9)

loop_
_atom_type_symbol
_atom_type_scat_dispersion_real
_atom_type_scat_dispersion_imag
_atom_type_scat_Cromer_Mann_a1
_atom_type_scat_Cromer_Mann_b1
_atom_type_scat_Cromer_Mann_a2
_atom_type_scat_Cromer_Mann_b2
_atom_type_scat_Cromer_Mann_a3
_atom_type_scat_Cromer_Mann_b3
_atom_type_scat_Cromer_Mann_a4
_atom_type_scat_Cromer_Mann_b4
_atom_type_scat_Cromer_Mann_c
_atom_type_scat_source
C 0.0033 0.0016 2.3100 20.8439 1.0200 10.2075 1.5886 0.5687 0.8650 51.6512 0.2156 'International Tables Vol C 4.2.6.8 and 6.1.1.4'
H 0.0000 0.0000 0.4930 10.5109 0.3229 26.1257 0.1402 3.1424 0.0408 57.7998 0.0030 'International Tables Vol C 4.2.6.8 and 6.1.1.4'
N 0.0061 0.0033 12.2126 0.0057 3.1322 9.8933 2.0125 28.9975 1.1663 0.5826 -11.5290 'International Tables Vol C 4.2.6.8 and 6.1.1.4'
O 0.0106 0.0060 3.0485 13.2771 2.2868 5.7011 1.5463 0.3239 0.8670 32.9089 0.2508 'International Tables Vol C 4.2.6.8 and 6.1.1.4'
Na 0.0362 0.0249 4.7626 3.2850 3.1736 8.8422 1.2674 0.3136 1.1128 129.4240 0.6760 'International Tables Vol C 4.2.6.8 and 6.1.1.4'

loop_
_geom_angle_atom_site_label_1
_geom_angle_site_symmetry_1
_geom_angle_atom_site_label_2
_geom_angle_site_symmetry_2
_geom_angle_atom_site_label_3
_geom_angle_site_symmetry_3
_geom_angle
_geom_angle_publ_flag
Na1 2_566 Na1 . O1 2_566 47.03(3) yes
Na1 2_566 Na1 . O1 . 43.26(3) yes
O1 2_566 Na1 . O1 . 90.29(5) yes
Na1 2_566 Na1 . O2 . 146.41(5) yes
O1 2_566 Na1 . O2 . 125.65(5) yes
O1 . Na1 . O2 . 126.33(5) yes
Na1 2_566 Na1 . N1 . 115.79(4) yes
O1 2_566 Na1 . N1 . 124.16(5) yes
O1 . Na1 . N1 . 93.94(5) yes
O2 . Na1 . N1 . 94.92(5) yes
Na1 2_566 Na1 . C13 . 71.15(4) yes
O1 2_566 Na1 . C13 . 118.17(5) yes
O1 . Na1 . C13 . 27.91(4) yes
O2 . Na1 . C13 . 103.79(5) yes
N1 . Na1 . C13 . 79.32(5) yes
Na1 . O1 . Na1 2_566 89.71(5) yes
Na1 . O1 . C13 . 96.26(9) yes
Na1 2_566 O1 . C13 . 173.54(11) yes
Na1 . O2 . C26 . 116.54(11) yes
Na1 . O2 . C29 . 132.25(11) yes
C26 . O2 . C29 . 109.17(14) yes
Na1 . N1 . N2 . 113.33(10) yes
Na1 . N1 . C1 . 112.20(10) yes
N2 . N1 . C1 . 104.97(13) yes
N1 . N2 . C3 . 111.61(13) yes
N1 . N2 . C11 . 119.19(12) yes
C3 . N2 . C11 . 128.89(13) yes
N4 . N3 . C6 . 104.41(14) yes
N3 . N4 . C8 . 112.43(13) yes
N3 . N4 . C11 . 121.52(13) yes
C8 . N4 . C11 . 126.04(14) yes
N1 . C1 . C2 . 110.84(14) yes
N1 . C1 . C4 . 120.31(15) yes
C2 . C1 . C4 . 128.84(16) yes
C1 . C2 . C3 . 106.14(15) yes
C1 . C2 . H21 . 126.9 no
C3 . C2 . H21 . 127.0 no
C2 . C3 . N2 . 106.39(14) yes
C2 . C3 . C5 . 129.03(16) yes
N2 . C3 . C5 . 124.55(15) yes
C1 . C4 . H41 . 109.1 no
C1 . C4 . H42 . 109.2 no
H41 . C4 . H42 . 109.5 no
C1 . C4 . H43 . 109.6 no
H41 . C4 . H43 . 109.7 no
H42 . C4 . H43 . 109.7 no
C3 . C5 . H51 . 109.6 no
C3 . C5 . H52 . 109.3 no
H51 . C5 . H52 . 109.5 no
C3 . C5 . H53 . 109.5 no
H51 . C5 . H53 . 109.5 no
H52 . C5 . H53 . 109.5 no
N3 . C6 . C7 . 111.16(15) yes
N3 . C6 . C9 . 119.77(17) yes
C7 . C6 . C9 . 129.07(16) yes
C6 . C7 . C8 . 106.17(15) yes
C6 . C7 . H71 . 126.8 no
C8 . C7 . H71 . 127.0 no
C7 . C8 . N4 . 105.83(15) yes
C7 . C8 . C10 . 130.64(16) yes
N4 . C8 . C10 . 123.52(15) yes
C6 . C9 . H91 . 110.5 no
C6 . C9 . H92 . 110.5 no
H91 . C9 . H92 . 109.5 no
C6 . C9 . H93 . 108.6 no
H91 . C9 . H93 . 108.9 no
H92 . C9 . H93 . 108.9 no
C8 . C10 . H101 . 109.9 no
C8 . C10 . H102 . 109.3 no
H101 . C10 . H102 . 109.5 no
C8 . C10 . H103 . 109.2 no
H101 . C10 . H103 . 109.5 no
H102 . C10 . H103 . 109.5 no
N2 . C11 . N4 . 108.42(12) yes
N2 . C11 . C12 . 113.38(12) yes
N4 . C11 . C12 . 113.50(13) yes
N2 . C11 . H111 . 107.1 no
N4 . C11 . H111 . 107.1 no
C12 . C11 . H111 . 107.0 no
C11 . C12 . C13 . 116.70(14) yes
C11 . C12 . C17 . 120.92(14) yes
C13 . C12 . C17 . 122.35(15) yes
C12 . C13 . O1 . 119.99(14) yes
C12 . C13 . Na1 . 100.09(10) yes
O1 . C13 . Na1 . 55.83(8) yes
C12 . C13 . C14 . 116.85(14) yes
O1 . C13 . C14 . 123.14(14) yes
Na1 . C13 . C14 . 112.73(10) yes
C13 . C14 . C15 . 118.54(14) yes
C13 . C14 . C18 . 120.46(14) yes
C15 . C14 . C18 . 121.00(15) yes
C14 . C15 . C16 . 124.27(15) yes
C14 . C15 . H151 . 117.9 no
C16 . C15 . H151 . 117.8 no
C15 . C16 . C17 . 116.72(14) yes
C15 . C16 . C22 . 122.08(14) yes
C17 . C16 . C22 . 121.09(15) yes
C16 . C17 . C12 . 121.20(15) yes
C16 . C17 . H171 . 119.3 no
C12 . C17 . H171 . 119.5 no
C14 . C18 . C19 . 111.12(14) yes
C14 . C18 . C20 . 109.26(13) yes
C19 . C18 . C20 . 109.49(14) yes
C14 . C18 . C21 . 112.28(14) yes
C19 . C18 . C21 . 106.82(15) yes
C20 . C18 . C21 . 107.76(15) yes
C18 . C19 . H191 . 109.6 no
C18 . C19 . H192 . 109.4 no
H191 . C19 . H192 . 109.5 no
C18 . C19 . H193 . 109.4 no
H191 . C19 . H193 . 109.5 no
H192 . C19 . H193 . 109.5 no
C18 . C20 . H201 . 109.7 no
C18 . C20 . H202 . 109.4 no
H201 . C20 . H202 . 109.5 no
C18 . C20 . H203 . 109.3 no
H201 . C20 . H203 . 109.5 no
H202 . C20 . H203 . 109.5 no
C18 . C21 . H211 . 109.5 no
C18 . C21 . H212 . 109.4 no
H211 . C21 . H212 . 109.5 no
C18 . C21 . H213 . 109.4 no
H211 . C21 . H213 . 109.5 no
H212 . C21 . H213 . 109.5 no
C16 . C22 . C23 . 108.55(14) yes
C16 . C22 . C24 . 111.85(14) yes
C23 . C22 . C24 . 108.53(18) yes
C16 . C22 . C25 . 111.99(15) yes
C23 . C22 . C25 . 108.02(16) yes
C24 . C22 . C25 . 107.79(16) yes
C22 . C23 . H231 . 109.4 no
C22 . C23 . H232 . 109.7 no
H231 . C23 . H232 . 109.5 no
C22 . C23 . H233 . 109.3 no
H231 . C23 . H233 . 109.5 no
H232 . C23 . H233 . 109.5 no
C22 . C24 . H241 . 109.7 no
C22 . C24 . H242 . 109.4 no
H241 . C24 . H242 . 109.5 no
C22 . C24 . H243 . 109.3 no
H241 . C24 . H243 . 109.5 no
H242 . C24 . H243 . 109.5 no
C22 . C25 . H251 . 109.6 no
C22 . C25 . H252 . 109.7 no
H251 . C25 . H252 . 109.5 no
C22 . C25 . H253 . 109.1 no
H251 . C25 . H253 . 109.5 no
H252 . C25 . H253 . 109.5 no
O2 . C26 . C27 . 105.80(16) yes
O2 . C26 . H261 . 110.4 no
C27 . C26 . H261 . 111.0 no
O2 . C26 . H262 . 110.2 no
C27 . C26 . H262 . 110.0 no
H261 . C26 . H262 . 109.5 no
C26 . C27 . C28 . 101.72(17) yes
C26 . C27 . H271 . 110.9 no
C28 . C27 . H271 . 110.9 no
C26 . C27 . H272 . 111.8 no
C28 . C27 . H272 . 111.9 no
H271 . C27 . H272 . 109.5 no
C27 . C28 . C29 . 101.66(18) yes
C27 . C28 . H281 . 111.7 no
C29 . C28 . H281 . 111.8 no
C27 . C28 . H282 . 110.9 no
C29 . C28 . H282 . 111.1 no
H281 . C28 . H282 . 109.5 no
C28 . C29 . O2 . 105.89(15) yes
C28 . C29 . H291 . 110.1 no
O2 . C29 . H291 . 110.2 no
C28 . C29 . H292 . 110.8 no
O2 . C29 . H292 . 110.3 no
H291 . C29 . H292 . 109.5 no

loop_
_geom_bond_atom_site_label_1
_geom_bond_site_symmetry_1
_geom_bond_atom_site_label_2
_geom_bond_site_symmetry_2
_geom_bond_distance
_geom_bond_publ_flag
Na1 . Na1 2_566 3.1788(13) yes
Na1 . O1 2_566 2.1785(13) yes
Na1 . O1 . 2.3261(13) yes
Na1 . O2 . 2.2973(14) yes
Na1 . N1 . 2.4662(15) yes
Na1 . C13 . 2.7946(16) yes
O1 . C13 . 1.3159(19) yes
O2 . C26 . 1.445(2) yes
O2 . C29 . 1.434(2) yes
N1 . N2 . 1.3718(18) yes
N1 . C1 . 1.333(2) yes
N2 . C3 . 1.359(2) yes
N2 . C11 . 1.477(2) yes
N3 . N4 . 1.3694(19) yes
N3 . C6 . 1.335(2) yes
N4 . C8 . 1.359(2) yes
N4 . C11 . 1.4566(19) yes
C1 . C2 . 1.402(2) yes
C1 . C4 . 1.498(2) yes
C2 . C3 . 1.372(2) yes
C2 . H21 . 1.000 no
C3 . C5 . 1.492(2) yes
C4 . H41 . 1.000 no
C4 . H42 . 1.000 no
C4 . H43 . 1.000 no
C5 . H51 . 1.000 no
C5 . H52 . 1.000 no
C5 . H53 . 1.000 no
C6 . C7 . 1.402(3) yes
C6 . C9 . 1.498(3) yes
C7 . C8 . 1.375(2) yes
C7 . H71 . 1.000 no
C8 . C10 . 1.488(3) yes
C9 . H91 . 1.000 no
C9 . H92 . 1.000 no
C9 . H93 . 1.000 no
C10 . H101 . 1.000 no
C10 . H102 . 1.000 no
C10 . H103 . 1.000 no
C11 . C12 . 1.512(2) yes
C11 . H111 . 1.000 no
C12 . C13 . 1.421(2) yes
C12 . C17 . 1.389(2) yes
C13 . C14 . 1.433(2) yes
C14 . C15 . 1.396(2) yes
C14 . C18 . 1.543(2) yes
C15 . C16 . 1.400(2) yes
C15 . H151 . 1.000 no
C16 . C17 . 1.393(2) yes
C16 . C22 . 1.536(2) yes
C17 . H171 . 1.000 no
C18 . C19 . 1.540(2) yes
C18 . C20 . 1.529(2) yes
C18 . C21 . 1.531(3) yes
C19 . H191 . 1.000 no
C19 . H192 . 1.000 no
C19 . H193 . 1.000 no
C20 . H201 . 1.000 no
C20 . H202 . 1.000 no
C20 . H203 . 1.000 no
C21 . H211 . 1.000 no
C21 . H212 . 1.000 no
C21 . H213 . 1.000 no
C22 . C23 . 1.526(3) yes
C22 . C24 . 1.527(2) yes
C22 . C25 . 1.530(3) yes
C23 . H231 . 1.000 no
C23 . H232 . 1.000 no
C23 . H233 . 1.000 no
C24 . H241 . 1.000 no
C24 . H242 . 1.000 no
C24 . H243 . 1.000 no
C25 . H251 . 1.000 no
C25 . H252 . 1.000 no
C25 . H253 . 1.000 no
C26 . C27 . 1.502(3) yes
C26 . H261 . 1.000 no
C26 . H262 . 1.000 no
C27 . C28 . 1.521(3) yes
C27 . H271 . 1.000 no
C27 . H272 . 1.000 no
C28 . C29 . 1.503(3) yes
C28 . H281 . 1.000 no
C28 . H282 . 1.000 no
C29 . H291 . 1.000 no
C29 . H292 . 1.000 no
